data_9010660
loop_
_publ_author_name
'Bindi, L.'
'Bonazzi, P.'
'Spry, P. G.'

_publ_section_title
;Effects of sulfur-for-selenium substitution on the structure of laphamite,
 As2(Se,S)3 Locality: Western Middle Anthracite field, Northumberland County,
 Pennsylvania Sample: LAP1
;
_journal_name_full 'The Canadian Mineralogist'
_journal_page_first 269
_journal_page_last 274
_journal_paper_doi 10.3749/canmin.46.1.269
_journal_volume 46
_journal_year 2008
_chemical_compound_source 'Western Middle Anthracite field, Northumberland County, Pennsylvania'
_chemical_formula_sum 'As2.08 S0.64 Se2.28'
_chemical_name_mineral Laphamite
_space_group_IT_number 14
_symmetry_space_group_name_Hall '-P 2yn'
_symmetry_space_group_name_H-M 'P 1 21/n 1'
_cell_angle_alpha 90
_cell_angle_beta 90.03
_cell_angle_gamma 90
_cell_formula_units_Z 4
_cell_length_a 11.891
_cell_length_b 9.742
_cell_length_c 4.274
_cell_volume 495.109
_database_code_amcsd 0006181
_exptl_crystal_density_diffrn 4.781
_cod_original_formula_sum 'As2.08 Se2.28 S.64'
_cod_database_code 9010660

loop_
_space_group_symop_operation_xyz
x,y,z
1/2+x,1/2-y,1/2+z
1/2-x,1/2+y,1/2-z
-x,-y,-z

loop_
_atom_site_aniso_label
_atom_site_aniso_U_11
_atom_site_aniso_U_22
_atom_site_aniso_U_33
_atom_site_aniso_U_12
_atom_site_aniso_U_13
_atom_site_aniso_U_23
As1 0.01810 0.03610 0.02370 -0.00160 -0.00250 0.00350
As2 0.01690 0.03450 0.02210 -0.00080 -0.00010 -0.00090
SeX1 0.02080 0.03800 0.03000 0.00060 -0.00030 0.00010
SX1 0.02080 0.03800 0.03000 0.00060 -0.00030 0.00010
AsX1 0.02080 0.03800 0.03000 0.00060 -0.00030 0.00010
SeX2 0.02080 0.03600 0.02610 0.00180 -0.00330 0.00130
SX2 0.02080 0.03600 0.02610 0.00180 -0.00330 0.00130
AsX2 0.02080 0.03600 0.02610 0.00180 -0.00330 0.00130
SeX3 0.01560 0.03900 0.02250 0.00100 -0.00320 0.00070
SX3 0.01560 0.03900 0.02250 0.00100 -0.00320 0.00070
AsX3 0.01560 0.03900 0.02250 0.00100 -0.00320 0.00070

loop_
_atom_site_label
_atom_site_fract_x
_atom_site_fract_y
_atom_site_fract_z
_atom_site_occupancy
_atom_site_U_iso_or_equiv
_atom_site_type_symbol
_atom_site_attached_hydrogens
As1 0.26670 0.19510 0.87750 1.00000 0.02600 As 0
As2 0.48950 0.32390 0.37350 1.00000 0.02450 As 0
SeX1 0.40320 0.11920 0.52090 0.62000 0.02960 Se 0
SX1 0.40320 0.11920 0.52090 0.36000 0.02960 S 0
AsX1 0.40320 0.11920 0.52090 0.02000 0.02960 As 0
SeX2 0.34720 0.40920 0.02100 0.78000 0.02760 Se 0
SX2 0.34720 0.40920 0.02100 0.19000 0.02760 S 0
AsX2 0.34720 0.40920 0.02100 0.03000 0.02760 As 0
SeX3 0.12320 0.30000 0.55010 0.88000 0.02560 Se 0
SX3 0.12320 0.30000 0.55010 0.09000 0.02560 S 0
AsX3 0.12320 0.30000 0.55010 0.03000 0.02560 As 0

loop_
_cod_changelog_entry_id
_cod_changelog_entry_author
_cod_changelog_entry_date
_cod_changelog_entry_text
1
;cod-tools version 3.8.0
Id: cif_guess_AMCSD_atom_types 9581 2023-05-17 12:35:41Z saulius
;
2023-05-23T09:20:59+03:00
;Derived atom types and hydrogen counts
from atom names that follow the AMCSD naming convention
(Wat == water, O-H == hydroxyl).
;

loop_
_cod_related_entry_id
_cod_related_entry_database
_cod_related_entry_code
1 AMCSD 0006181
